data_4347323
loop_
_publ_author_name
'Wang, Yang'
'Li, Bao'
'Qian, Hujun'
'Wu, Lixin'

_publ_section_title
;
 Controlled Triol-Derivative Bonding and Decoration Transformation on
 Cu-Centered Anderson-Evans Polyoxometalates.
;
_journal_issue 9
_journal_name_full 'Inorganic chemistry'
_journal_page_first 4271
_journal_page_last 4277
_journal_paper_doi 10.1021/acs.inorgchem.6b00008
_journal_volume 55
_journal_year 2016
_chemical_formula_moiety 'C12 H24 Cu Mo6 O24, 2(C16 H36 N), H2 O  '
_chemical_formula_sum 'C44 H98 Cu Mo6 N2 O25'
_chemical_formula_weight 1694.42
_space_group_IT_number 14
_space_group_name_Hall '-P 2ybc'
_space_group_name_H-M_alt 'P 1 21/c 1'
_symmetry_cell_setting monoclinic
_symmetry_space_group_name_Hall '-P 2ybc'
_symmetry_space_group_name_H-M 'P 1 21/c 1'
_atom_sites_solution_hydrogens geom
_atom_sites_solution_primary direct
_atom_sites_solution_secondary difmap
_audit_creation_method SHELXL-97
_cell_angle_alpha 90.00
_cell_angle_beta 117.43(3)
_cell_angle_gamma 90.00
_cell_formula_units_Z 4
_cell_length_a 25.265(5)
_cell_length_b 10.414(2)
_cell_length_c 27.313(6)
_cell_measurement_reflns_used 45818
_cell_measurement_temperature 293(2)
_cell_measurement_theta_max 27.60
_cell_measurement_theta_min 3.00
_cell_volume 6378(3)
_computing_cell_refinement RAPID-AUTO
_computing_data_collection 'RAPID-AUTO (Rigaku Corporation, 1998)'
_computing_data_reduction 'CrystalStructure (Rigaku/MSC and Rigaku Corporation, 2002)'
_computing_molecular_graphics 'SHELXTL (Sheldrick, 2008)'
_computing_publication_material SHELXL-97
_computing_structure_refinement 'SHELXL-97 (Sheldrick, 2008)'
_computing_structure_solution 'SHELXS-97 (Sheldrick, 2008)'
_diffrn_ambient_temperature 293(2)
_diffrn_measured_fraction_theta_full 0.991
_diffrn_measured_fraction_theta_max 0.991
_diffrn_measurement_device_type 'Rigaku RAXIS-RAPID'
_diffrn_measurement_method '\w scans'
_diffrn_radiation_monochromator graphite
_diffrn_radiation_source 'fine-focus sealed tube'
_diffrn_radiation_type MoK\a
_diffrn_radiation_wavelength 0.71073
_diffrn_reflns_av_R_equivalents 0.0723
_diffrn_reflns_av_sigmaI/netI 0.0663
_diffrn_reflns_limit_h_max 32
_diffrn_reflns_limit_h_min -32
_diffrn_reflns_limit_k_max 11
_diffrn_reflns_limit_k_min -13
_diffrn_reflns_limit_l_max 35
_diffrn_reflns_limit_l_min -35
_diffrn_reflns_number 57375
_diffrn_reflns_theta_full 27.48
_diffrn_reflns_theta_max 27.48
_diffrn_reflns_theta_min 3.00
_exptl_absorpt_coefficient_mu 1.543
_exptl_absorpt_correction_T_max 0.8610
_exptl_absorpt_correction_T_min 0.8246
_exptl_absorpt_correction_type multi-scan
_exptl_crystal_colour green
_exptl_crystal_density_diffrn 1.764
_exptl_crystal_density_method 'not measured'
_exptl_crystal_description block
_exptl_crystal_F_000 3428
_exptl_crystal_size_max 0.13
_exptl_crystal_size_mid 0.12
_exptl_crystal_size_min 0.10
_refine_diff_density_max 0.913
_refine_diff_density_min -1.050
_refine_diff_density_rms 0.110
_refine_ls_extinction_method none
_refine_ls_goodness_of_fit_ref 1.039
_refine_ls_hydrogen_treatment constr
_refine_ls_matrix_type full
_refine_ls_number_parameters 726
_refine_ls_number_reflns 14498
_refine_ls_number_restraints 12
_refine_ls_restrained_S_all 1.042
_refine_ls_R_factor_all 0.0905
_refine_ls_R_factor_gt 0.0549
_refine_ls_shift/su_max 0.005
_refine_ls_shift/su_mean 0.000
_refine_ls_structure_factor_coef Fsqd
_refine_ls_weighting_details 'calc w=1/[\s^2^(Fo^2^)+(0.0436P)^2^+12.8939P] where P=(Fo^2^+2Fc^2^)/3'
_refine_ls_weighting_scheme calc
_refine_ls_wR_factor_gt 0.1126
_refine_ls_wR_factor_ref 0.1248
_reflns_number_gt 9772
_reflns_number_total 14498
_reflns_threshold_expression >2sigma(I)
_cod_data_source_file ic6b00008_si_002.cif
_cod_data_source_block 6a
_cod_original_cell_volume 6379(2)
_cod_original_sg_symbol_H-M 'P 21/c'
_cod_database_code 4347323

loop_
_symmetry_equiv_pos_as_xyz
'x, y, z'
'-x, y+1/2, -z+1/2'
'-x, -y, -z'
'x, -y-1/2, z-1/2'

loop_
_atom_site_label
_atom_site_type_symbol
_atom_site_fract_x
_atom_site_fract_y
_atom_site_fract_z
_atom_site_U_iso_or_equiv
_atom_site_adp_type
_atom_site_occupancy
_atom_site_symmetry_multiplicity
_atom_site_calc_flag
_atom_site_refinement_flags
_atom_site_disorder_assembly
_atom_site_disorder_group
C1 C 0.0755(3) 0.3400(6) 0.4714(3) 0.0449(14) Uani 1 1 d . . .
H1A H 0.1059 0.3422 0.5096 0.054 Uiso 1 1 calc R . .
H1B H 0.0956 0.3318 0.4486 0.054 Uiso 1 1 calc R . .
C2 C -0.0098(4) 0.2073(7) 0.4031(3) 0.066(2) Uani 1 1 d . . .
H2A H 0.0105 0.2007 0.3806 0.079 Uiso 1 1 calc R . .
H2B H -0.0314 0.1278 0.3993 0.079 Uiso 1 1 calc R . .
C3 C 0.0074(3) 0.2235(6) 0.5014(3) 0.0495(16) Uani 1 1 d . . .
H3A H -0.0138 0.1433 0.4972 0.059 Uiso 1 1 calc R . .
H3B H 0.0387 0.2284 0.5391 0.059 Uiso 1 1 calc R . .
C4 C 0.0359(3) 0.2229(6) 0.4625(3) 0.0525(16) Uani 1 1 d . . .
C5 C 0.0766(4) 0.1032(7) 0.4772(4) 0.084(3) Uani 1 1 d . . .
H5A H 0.0525 0.0271 0.4665 0.127 Uiso 1 1 calc R . .
H5B H 0.1024 0.1015 0.5162 0.127 Uiso 1 1 calc R . .
H5C H 0.1002 0.1068 0.4580 0.127 Uiso 1 1 calc R . .
C6 C 0.1256(5) 0.3875(11) 0.6172(4) 0.113(4) Uani 1 1 d . . .
H6A H 0.1517 0.4101 0.6548 0.170 Uiso 1 1 calc R . .
H6B H 0.1482 0.3813 0.5971 0.170 Uiso 1 1 calc R . .
H6C H 0.1071 0.3063 0.6161 0.170 Uiso 1 1 calc R . .
C7 C 0.4865(3) 0.2324(6) 0.5227(3) 0.0465(14) Uani 1 1 d . . .
H7A H 0.4990 0.2552 0.5609 0.056 Uiso 1 1 calc R . .
H7B H 0.4986 0.1444 0.5218 0.056 Uiso 1 1 calc R . .
C8 C 0.3951(3) 0.1973(6) 0.4305(3) 0.0520(16) Uani 1 1 d . . .
H8A H 0.4086 0.1103 0.4302 0.062 Uiso 1 1 calc R . .
H8B H 0.3518 0.1967 0.4124 0.062 Uiso 1 1 calc R . .
C9 C 0.3947(3) 0.3755(6) 0.4936(3) 0.0449(14) Uani 1 1 d . . .
H9A H 0.3515 0.3734 0.4755 0.054 Uiso 1 1 calc R . .
H9B H 0.4079 0.3966 0.5321 0.054 Uiso 1 1 calc R . .
C10 C 0.4181(3) 0.2417(6) 0.4902(3) 0.0457(14) Uani 1 1 d . . .
C11 C 0.3928(3) 0.1472(7) 0.5181(3) 0.066(2) Uani 1 1 d . . .
H11A H 0.4060 0.0616 0.5163 0.099 Uiso 1 1 calc R . .
H11B H 0.3500 0.1502 0.4992 0.099 Uiso 1 1 calc R . .
H11C H 0.4068 0.1712 0.5560 0.099 Uiso 1 1 calc R . .
C12 C 0.4930(3) 0.5441(7) 0.3680(3) 0.0645(13) Uani 1 1 d U . .
H12A H 0.4769 0.5036 0.3324 0.097 Uiso 1 1 calc R . .
H12B H 0.5357 0.5466 0.3839 0.097 Uiso 1 1 calc R . .
H12C H 0.4778 0.6301 0.3639 0.097 Uiso 1 1 calc R . .
C13 C 0.2114(3) 0.7648(6) 0.3208(2) 0.0492(15) Uani 1 1 d . B .
H13A H 0.2101 0.7912 0.3542 0.059 Uiso 1 1 calc R . .
H13B H 0.2502 0.7263 0.3316 0.059 Uiso 1 1 calc R . .
C14 C 0.2065(3) 0.8832(7) 0.2872(2) 0.0556(17) Uani 1 1 d . . .
H14A H 0.1657 0.9137 0.2702 0.067 Uiso 1 1 calc R . .
H14B H 0.2166 0.8615 0.2580 0.067 Uiso 1 1 calc R . .
C15 C 0.2478(3) 0.9902(7) 0.3226(3) 0.0623(19) Uani 1 1 d . . .
H15A H 0.2358 1.0165 0.3501 0.075 Uiso 1 1 calc R . .
H15B H 0.2883 0.9578 0.3418 0.075 Uiso 1 1 calc R . .
C16 C 0.2462(4) 1.1052(8) 0.2881(3) 0.083(2) Uani 1 1 d . . .
H16A H 0.2575 1.0791 0.2605 0.124 Uiso 1 1 calc R . .
H16B H 0.2734 1.1694 0.3113 0.124 Uiso 1 1 calc R . .
H16C H 0.2065 1.1399 0.2705 0.124 Uiso 1 1 calc R . .
C17 C 0.1020(2) 0.7171(6) 0.2743(2) 0.0441(14) Uani 1 1 d . B .
H17A H 0.0928 0.7729 0.2430 0.053 Uiso 1 1 calc R . .
H17B H 0.0738 0.6466 0.2614 0.053 Uiso 1 1 calc R . .
C18 C 0.0914(3) 0.7914(7) 0.3162(2) 0.0499(15) Uani 1 1 d . . .
H18A H 0.1164 0.8675 0.3271 0.060 Uiso 1 1 calc R . .
H18B H 0.1021 0.7390 0.3488 0.060 Uiso 1 1 calc R . .
C19 C 0.0267(3) 0.8300(7) 0.2921(3) 0.0619(19) Uani 1 1 d . . .
H19A H 0.0028 0.7531 0.2863 0.074 Uiso 1 1 calc R . .
H19B H 0.0149 0.8691 0.2563 0.074 Uiso 1 1 calc R . .
C20 C 0.0125(4) 0.9231(8) 0.3275(3) 0.075(2) Uani 1 1 d . . .
H20A H 0.0278 0.8895 0.3642 0.113 Uiso 1 1 calc R . .
H20B H -0.0299 0.9338 0.3119 0.113 Uiso 1 1 calc R . .
H20C H 0.0308 1.0046 0.3286 0.113 Uiso 1 1 calc R . .
C21 C 0.1778(3) 0.5552(6) 0.3351(2) 0.0475(15) Uani 1 1 d . B .
H21A H 0.2192 0.5301 0.3487 0.057 Uiso 1 1 calc R . .
H21B H 0.1734 0.5893 0.3661 0.057 Uiso 1 1 calc R . .
C22 C 0.1394(3) 0.4372(6) 0.3141(3) 0.0524(16) Uani 1 1 d . . .
H22A H 0.1401 0.4071 0.2808 0.063 Uiso 1 1 calc R . .
H22B H 0.0986 0.4585 0.3050 0.063 Uiso 1 1 calc R . .
C23 C 0.1618(3) 0.3309(7) 0.3576(3) 0.067(2) Uani 1 1 d . . .
H23A H 0.1613 0.3618 0.3909 0.080 Uiso 1 1 calc R . .
H23B H 0.2027 0.3102 0.3667 0.080 Uiso 1 1 calc R . .
C24 C 0.1236(4) 0.2088(8) 0.3377(4) 0.086(3) Uani 1 1 d . . .
H24A H 0.0824 0.2304 0.3251 0.129 Uiso 1 1 calc R . .
H24B H 0.1360 0.1486 0.3676 0.129 Uiso 1 1 calc R . .
H24C H 0.1285 0.1711 0.3079 0.129 Uiso 1 1 calc R . .
C25 C 0.1646(3) 0.6137(6) 0.2403(2) 0.0455(15) Uani 1 1 d . B .
H25A H 0.1310 0.5564 0.2215 0.055 Uiso 1 1 calc R . .
H25B H 0.1588 0.6865 0.2162 0.055 Uiso 1 1 calc R . .
C26 C 0.2209(3) 0.5435(7) 0.2485(3) 0.0612(19) Uani 1 1 d . . .
H26A H 0.2545 0.6022 0.2632 0.073 Uiso 1 1 calc R A 1
H26B H 0.2293 0.4739 0.2746 0.073 Uiso 1 1 calc R A 1
C27 C 0.2124(5) 0.4906(12) 0.1936(4) 0.115(5) Uani 0.50 1 d P B 1
H27A H 0.1704 0.4702 0.1724 0.138 Uiso 0.50 1 calc PR B 1
H27B H 0.2204 0.5606 0.1745 0.138 Uiso 0.50 1 calc PR B 1
C28 C 0.2460(10) 0.3771(19) 0.1895(8) 0.104(7) Uani 0.50 1 d P B 1
H28A H 0.2874 0.3990 0.2038 0.157 Uiso 0.50 1 calc PR B 1
H28B H 0.2305 0.3520 0.1515 0.157 Uiso 0.50 1 calc PR B 1
H28C H 0.2419 0.3073 0.2104 0.157 Uiso 0.50 1 calc PR B 1
C27' C 0.2124(5) 0.4906(12) 0.1936(4) 0.115(5) Uani 0.50 1 d P B 2
H27C H 0.1971 0.5636 0.1675 0.138 Uiso 0.50 1 d PR B 2
H27D H 0.2510 0.4716 0.1979 0.138 Uiso 0.50 1 d PR B 2
C28' C 0.1771(9) 0.3929(17) 0.1705(8) 0.086(6) Uani 0.50 1 d P B 2
H28D H 0.1833 0.3288 0.1979 0.128 Uiso 0.50 1 d PR B 2
H28E H 0.1864 0.3576 0.1429 0.128 Uiso 0.50 1 d PR B 2
H28F H 0.1361 0.4199 0.1536 0.128 Uiso 0.50 1 d PR B 2
C29 C 0.2792(3) 0.6740(8) 0.1000(3) 0.070(2) Uani 1 1 d . . .
H29A H 0.2446 0.7240 0.0946 0.084 Uiso 1 1 calc R . .
H29B H 0.2765 0.5919 0.1155 0.084 Uiso 1 1 calc R . .
C30 C 0.2764(4) 0.6503(10) 0.0442(4) 0.098(3) Uani 1 1 d . . .
H30A H 0.2654 0.7294 0.0231 0.117 Uiso 1 1 calc R . .
H30B H 0.3155 0.6252 0.0492 0.117 Uiso 1 1 calc R . .
C31 C 0.2340(5) 0.5519(11) 0.0135(4) 0.104(3) Uani 1 1 d . . .
H31A H 0.1958 0.5725 0.0120 0.124 Uiso 1 1 calc R . .
H31B H 0.2473 0.4707 0.0328 0.124 Uiso 1 1 calc R . .
C32 C 0.2261(5) 0.5372(13) -0.0437(4) 0.129(4) Uani 1 1 d . . .
H32A H 0.2107 0.6157 -0.0637 0.193 Uiso 1 1 calc R . .
H32B H 0.1986 0.4686 -0.0618 0.193 Uiso 1 1 calc R . .
H32C H 0.2638 0.5179 -0.0425 0.193 Uiso 1 1 calc R . .
C33 C 0.3416(4) 0.8721(10) 0.1181(3) 0.085(3) Uani 1 1 d . . .
H33A H 0.3773 0.9130 0.1459 0.102 Uiso 1 1 calc R . .
H33B H 0.3484 0.8546 0.0866 0.102 Uiso 1 1 calc R . .
C34 C 0.2922(4) 0.9651(9) 0.1007(4) 0.091(3) Uani 1 1 d . . .
H34A H 0.2899 0.9976 0.1330 0.109 Uiso 1 1 calc R . .
H34B H 0.2549 0.9221 0.0775 0.109 Uiso 1 1 calc R . .
C35 C 0.3005(6) 1.0747(13) 0.0697(5) 0.130(4) Uani 1 1 d . . .
H35A H 0.3367 1.1199 0.0942 0.156 Uiso 1 1 calc R . .
H35B H 0.3064 1.0403 0.0396 0.156 Uiso 1 1 calc R . .
C36 C 0.2527(7) 1.1655(15) 0.0475(8) 0.198(8) Uani 1 1 d . . .
H36A H 0.2157 1.1210 0.0264 0.297 Uiso 1 1 calc R . .
H36B H 0.2595 1.2251 0.0242 0.297 Uiso 1 1 calc R . .
H36C H 0.2507 1.2112 0.0772 0.297 Uiso 1 1 calc R . .
C37 C 0.3252(3) 0.7644(9) 0.1932(3) 0.071(2) Uani 1 1 d . . .
H37A H 0.2882 0.8112 0.1823 0.085 Uiso 1 1 calc R . .
H37B H 0.3208 0.6815 0.2072 0.085 Uiso 1 1 calc R . .
C38 C 0.3744(4) 0.8363(10) 0.2392(3) 0.084(3) Uani 1 1 d . . .
H38A H 0.3773 0.9220 0.2268 0.101 Uiso 1 1 calc R . .
H38B H 0.4120 0.7926 0.2496 0.101 Uiso 1 1 calc R . .
C39 C 0.3626(4) 0.8450(9) 0.2882(3) 0.080(2) Uani 1 1 d . . .
H39A H 0.3627 0.7589 0.3018 0.096 Uiso 1 1 calc R . .
H39B H 0.3231 0.8806 0.2763 0.096 Uiso 1 1 calc R . .
C40 C 0.4068(4) 0.9252(10) 0.3350(4) 0.094(3) Uani 1 1 d . . .
H40A H 0.4465 0.8956 0.3451 0.141 Uiso 1 1 calc R . .
H40B H 0.3990 0.9177 0.3661 0.141 Uiso 1 1 calc R . .
H40C H 0.4031 1.0134 0.3237 0.141 Uiso 1 1 calc R . .
C41 C 0.3897(4) 0.6646(11) 0.1559(4) 0.092(3) Uani 1 1 d . . .
H41A H 0.4235 0.7115 0.1833 0.110 Uiso 1 1 calc R . .
H41B H 0.3953 0.6574 0.1232 0.110 Uiso 1 1 calc R . .
C42 C 0.3901(5) 0.5308(13) 0.1778(5) 0.125(4) Uani 1 1 d . . .
H42A H 0.3875 0.5362 0.2121 0.151 Uiso 1 1 calc R . .
H42B H 0.3558 0.4832 0.1514 0.151 Uiso 1 1 calc R . .
C43 C 0.4464(6) 0.4624(16) 0.1874(8) 0.178(6) Uani 1 1 d U . .
H43A H 0.4520 0.4704 0.1547 0.214 Uiso 1 1 calc R . .
H43B H 0.4800 0.5033 0.2177 0.214 Uiso 1 1 calc R . .
C44 C 0.4455(7) 0.3240(18) 0.2003(8) 0.214(7) Uani 1 1 d U . .
H44A H 0.4598 0.3135 0.2392 0.321 Uiso 1 1 calc R . .
H44B H 0.4707 0.2770 0.1889 0.321 Uiso 1 1 calc R . .
H44C H 0.4054 0.2920 0.1809 0.321 Uiso 1 1 calc R . .
Cu1 Cu 0.0000 0.5000 0.5000 0.0301(2) Uani 1 2 d S . .
Cu2 Cu 0.5000 0.5000 0.5000 0.0358(2) Uani 1 2 d S . .
Mo1 Mo 0.11868(3) 0.67064(6) 0.59145(2) 0.05206(16) Uani 1 1 d . . .
Mo2 Mo 0.08926(2) 0.65082(5) 0.46102(2) 0.03798(12) Uani 1 1 d . . .
Mo3 Mo -0.02483(2) 0.49290(6) 0.36651(2) 0.04711(15) Uani 1 1 d . . .
Mo4 Mo 0.50448(2) 0.26878(6) 0.41424(2) 0.04625(15) Uani 1 1 d . . .
Mo5 Mo 0.37944(2) 0.46543(6) 0.37509(2) 0.04513(14) Uani 1 1 d . . .
Mo6 Mo 0.38075(2) 0.68471(5) 0.46340(2) 0.04290(13) Uani 1 1 d . . .
N1 N 0.1640(2) 0.6622(5) 0.29274(17) 0.0399(11) Uani 1 1 d . . .
N2 N 0.3340(3) 0.7423(7) 0.1415(3) 0.0699(18) Uani 1 1 d . . .
O1 O 0.08113(18) 0.4828(4) 0.59300(16) 0.0468(10) Uani 1 1 d . . .
O2 O 0.1806(2) 0.6396(6) 0.65161(18) 0.0829(18) Uani 1 1 d . . .
O3 O 0.1194(2) 0.8350(5) 0.5853(2) 0.0740(16) Uani 1 1 d . . .
O4 O 0.14006(17) 0.6089(4) 0.53892(15) 0.0451(10) Uani 1 1 d . . .
O5 O 0.1010(2) 0.8110(4) 0.46230(19) 0.0581(12) Uani 1 1 d . . .
O6 O 0.13301(19) 0.5860(4) 0.43567(17) 0.0512(11) Uani 1 1 d . . .
O7 O 0.01135(18) 0.6503(4) 0.39537(15) 0.0445(10) Uani 1 1 d . . .
O8 O 0.04253(16) 0.4597(3) 0.45821(14) 0.0333(8) Uani 1 1 d . . .
O9 O -0.0822(2) 0.5330(6) 0.30457(18) 0.0795(17) Uani 1 1 d . . .
O10 O 0.0235(2) 0.4159(5) 0.34936(18) 0.0638(13) Uani 1 1 d . . .
O11 O -0.0524(2) 0.3125(4) 0.38266(17) 0.0542(12) Uani 1 1 d . . .
O12 O -0.03348(17) 0.3289(3) 0.49118(15) 0.0359(8) Uani 1 1 d . . .
O13 O 0.51604(15) 0.3159(4) 0.50050(14) 0.0359(8) Uani 1 1 d . . .
O14 O 0.5072(2) 0.1110(4) 0.4304(2) 0.0614(12) Uani 1 1 d . . .
O15 O 0.4958(2) 0.2682(5) 0.34838(18) 0.0700(15) Uani 1 1 d . . .
O16 O 0.47549(18) 0.4708(4) 0.40418(17) 0.0518(10) Uani 1 1 d U . .
O17 O 0.41596(17) 0.2811(4) 0.40002(16) 0.0463(10) Uani 1 1 d . . .
O18 O 0.3681(2) 0.4727(5) 0.30898(17) 0.0662(14) Uani 1 1 d . . .
O19 O 0.31379(18) 0.4099(5) 0.36992(18) 0.0568(12) Uani 1 1 d . . .
O20 O 0.38093(18) 0.6396(4) 0.39360(16) 0.0479(10) Uani 1 1 d . . .
O21 O 0.41399(16) 0.4747(4) 0.46901(15) 0.0382(9) Uani 1 1 d . . .
O22 O 0.3762(2) 0.8464(4) 0.45410(19) 0.0608(12) Uani 1 1 d . . .
O23 O 0.31158(18) 0.6358(5) 0.45013(19) 0.0620(13) Uani 1 1 d . . .
O24 O 0.41673(17) 0.6744(4) 0.54437(16) 0.0440(10) Uani 1 1 d . . .
O25 O 0.3516(18) 0.214(3) 0.2309(15) 0.307(16) Uiso 0.50 1 d P . .
O25' O 0.4181(15) 0.166(3) 0.2402(12) 0.249(12) Uiso 0.50 1 d P . .

loop_
_atom_site_aniso_label
_atom_site_aniso_U_11
_atom_site_aniso_U_22
_atom_site_aniso_U_33
_atom_site_aniso_U_23
_atom_site_aniso_U_13
_atom_site_aniso_U_12
C1 0.048(4) 0.039(4) 0.052(4) 0.000(3) 0.027(3) 0.005(3)
C2 0.080(5) 0.047(4) 0.097(6) -0.034(4) 0.062(5) -0.018(4)
C3 0.062(4) 0.036(4) 0.067(4) 0.003(3) 0.043(4) -0.003(3)
C4 0.065(4) 0.034(4) 0.070(4) -0.006(3) 0.041(4) 0.008(3)
C5 0.107(7) 0.037(4) 0.156(9) 0.006(5) 0.100(7) 0.015(4)
C6 0.104(8) 0.134(10) 0.090(7) 0.018(7) 0.036(7) 0.021(7)
C7 0.042(3) 0.045(4) 0.050(4) 0.006(3) 0.019(3) 0.009(3)
C8 0.040(3) 0.043(4) 0.067(4) -0.009(3) 0.020(3) -0.006(3)
C9 0.034(3) 0.050(4) 0.051(3) 0.000(3) 0.020(3) 0.003(3)
C10 0.038(3) 0.041(4) 0.054(4) 0.001(3) 0.017(3) 0.003(3)
C11 0.061(5) 0.053(5) 0.091(6) 0.006(4) 0.041(4) 0.003(4)
C12 0.052(3) 0.074(3) 0.053(2) -0.001(2) 0.012(2) 0.006(2)
C13 0.034(3) 0.068(5) 0.036(3) 0.005(3) 0.008(3) -0.001(3)
C14 0.049(4) 0.070(5) 0.037(3) 0.007(3) 0.011(3) -0.008(3)
C15 0.060(4) 0.069(5) 0.051(4) 0.000(3) 0.019(4) -0.009(4)
C16 0.080(6) 0.077(6) 0.078(6) 0.005(5) 0.024(5) -0.017(5)
C17 0.029(3) 0.060(4) 0.037(3) 0.007(3) 0.010(3) 0.005(3)
C18 0.048(4) 0.062(4) 0.036(3) 0.005(3) 0.016(3) 0.006(3)
C19 0.057(4) 0.077(5) 0.048(4) 0.000(3) 0.021(4) 0.016(4)
C20 0.084(6) 0.072(6) 0.072(5) 0.007(4) 0.038(5) 0.033(5)
C21 0.041(3) 0.065(4) 0.035(3) 0.013(3) 0.016(3) 0.013(3)
C22 0.053(4) 0.057(4) 0.050(4) 0.014(3) 0.027(3) 0.010(3)
C23 0.064(5) 0.071(5) 0.068(5) 0.022(4) 0.033(4) 0.013(4)
C24 0.092(7) 0.061(6) 0.114(7) 0.025(5) 0.055(6) 0.009(5)
C25 0.041(3) 0.064(4) 0.029(3) 0.008(3) 0.014(3) 0.010(3)
C26 0.053(4) 0.086(6) 0.046(4) 0.021(4) 0.024(3) 0.025(4)
C27 0.142(10) 0.159(11) 0.067(6) 0.048(6) 0.068(7) 0.105(9)
C28 0.14(2) 0.108(17) 0.086(13) 0.010(11) 0.072(15) 0.004(14)
C27' 0.142(10) 0.159(11) 0.067(6) 0.048(6) 0.068(7) 0.105(9)
C28' 0.114(16) 0.057(11) 0.093(14) -0.022(10) 0.054(13) 0.007(11)
C29 0.061(5) 0.091(6) 0.059(4) -0.015(4) 0.029(4) -0.023(4)
C30 0.094(7) 0.136(9) 0.069(5) -0.025(6) 0.042(5) -0.045(6)
C31 0.093(7) 0.127(9) 0.074(6) -0.030(6) 0.024(6) -0.017(6)
C32 0.117(9) 0.191(13) 0.060(6) -0.031(7) 0.025(6) -0.009(8)
C33 0.069(5) 0.126(8) 0.073(5) -0.024(5) 0.044(5) -0.042(6)
C34 0.079(6) 0.095(7) 0.112(8) -0.003(6) 0.055(6) -0.018(5)
C35 0.114(10) 0.142(11) 0.154(11) 0.018(9) 0.077(9) -0.038(8)
C36 0.143(14) 0.168(16) 0.31(2) 0.112(15) 0.123(16) 0.028(11)
C37 0.050(4) 0.115(7) 0.059(4) -0.015(4) 0.034(4) -0.012(4)
C38 0.066(5) 0.124(8) 0.061(5) -0.016(5) 0.029(4) -0.014(5)
C39 0.069(5) 0.113(7) 0.064(5) -0.015(5) 0.035(5) -0.009(5)
C40 0.079(6) 0.123(9) 0.070(6) -0.020(5) 0.025(5) -0.010(6)
C41 0.054(5) 0.145(10) 0.088(6) -0.027(6) 0.043(5) -0.013(6)
C42 0.077(7) 0.165(13) 0.138(10) 0.010(9) 0.053(8) 0.019(8)
C43 0.113(8) 0.183(14) 0.246(14) 0.027(13) 0.090(9) 0.066(10)
C44 0.141(9) 0.220(15) 0.253(15) 0.000(14) 0.068(10) 0.067(12)
Cu1 0.0346(5) 0.0273(5) 0.0281(4) -0.0036(3) 0.0143(4) -0.0030(4)
Cu2 0.0255(5) 0.0405(6) 0.0331(5) -0.0032(4) 0.0062(4) 0.0054(4)
Mo1 0.0453(3) 0.0739(4) 0.0365(3) -0.0211(3) 0.0185(3) -0.0245(3)
Mo2 0.0423(3) 0.0384(3) 0.0364(2) -0.0027(2) 0.0209(2) -0.0065(2)
Mo3 0.0471(3) 0.0665(4) 0.0268(2) -0.0080(2) 0.0162(2) -0.0120(3)
Mo4 0.0351(3) 0.0568(4) 0.0384(3) -0.0118(2) 0.0098(2) 0.0095(2)
Mo5 0.0299(3) 0.0592(4) 0.0325(3) -0.0062(2) 0.0026(2) 0.0086(2)
Mo6 0.0304(3) 0.0488(3) 0.0396(3) -0.0015(2) 0.0077(2) 0.0115(2)
N1 0.029(2) 0.057(3) 0.027(2) 0.008(2) 0.008(2) 0.005(2)
N2 0.051(4) 0.102(5) 0.066(4) -0.023(3) 0.034(3) -0.025(3)
O1 0.041(2) 0.055(3) 0.039(2) 0.0047(19) 0.0136(19) 0.005(2)
O2 0.048(3) 0.150(6) 0.039(3) -0.015(3) 0.010(2) -0.032(3)
O3 0.091(4) 0.065(3) 0.080(4) -0.040(3) 0.050(3) -0.045(3)
O4 0.037(2) 0.063(3) 0.037(2) -0.0052(19) 0.0184(19) -0.0046(19)
O5 0.073(3) 0.036(3) 0.071(3) -0.004(2) 0.039(3) -0.015(2)
O6 0.051(3) 0.065(3) 0.052(3) -0.004(2) 0.036(2) -0.001(2)
O7 0.047(2) 0.050(3) 0.033(2) 0.0064(18) 0.0153(19) -0.0005(19)
O8 0.040(2) 0.027(2) 0.0329(19) -0.0030(15) 0.0167(17) -0.0004(16)
O9 0.062(3) 0.131(5) 0.034(2) 0.006(3) 0.012(2) -0.015(3)
O10 0.072(3) 0.082(4) 0.056(3) -0.027(2) 0.045(3) -0.019(3)
O11 0.063(3) 0.062(3) 0.044(2) -0.027(2) 0.031(2) -0.026(2)
O12 0.043(2) 0.025(2) 0.043(2) -0.0055(15) 0.0236(19) -0.0014(16)
O13 0.0283(19) 0.039(2) 0.0353(19) -0.0001(16) 0.0100(17) 0.0083(16)
O14 0.054(3) 0.046(3) 0.071(3) -0.016(2) 0.018(3) 0.005(2)
O15 0.065(3) 0.099(4) 0.040(2) -0.013(2) 0.019(2) 0.022(3)
O16 0.042(2) 0.068(3) 0.044(2) 0.0011(18) 0.0193(18) 0.0076(19)
O17 0.032(2) 0.052(3) 0.046(2) -0.0122(19) 0.0104(19) 0.0030(19)
O18 0.054(3) 0.094(4) 0.033(2) -0.007(2) 0.006(2) 0.016(3)
O19 0.031(2) 0.068(3) 0.056(3) -0.010(2) 0.006(2) 0.006(2)
O20 0.042(2) 0.052(3) 0.038(2) 0.0021(18) 0.0080(19) 0.014(2)
O21 0.0278(19) 0.045(2) 0.035(2) -0.0021(17) 0.0091(17) 0.0027(17)
O22 0.064(3) 0.042(3) 0.064(3) 0.004(2) 0.020(3) 0.018(2)
O23 0.031(2) 0.086(4) 0.059(3) -0.004(2) 0.012(2) 0.010(2)
O24 0.033(2) 0.056(3) 0.042(2) -0.0046(19) 0.0167(19) 0.0088(19)

loop_
_atom_type_symbol
_atom_type_description
_atom_type_scat_dispersion_real
_atom_type_scat_dispersion_imag
_atom_type_scat_source
C C 0.0033 0.0016 'International Tables Vol C Tables 4.2.6.8 and 6.1.1.4'
H H 0.0000 0.0000 'International Tables Vol C Tables 4.2.6.8 and 6.1.1.4'
N N 0.0061 0.0033 'International Tables Vol C Tables 4.2.6.8 and 6.1.1.4'
O O 0.0106 0.0060 'International Tables Vol C Tables 4.2.6.8 and 6.1.1.4'
Cu Cu 0.3201 1.2651 'International Tables Vol C Tables 4.2.6.8 and 6.1.1.4'
Mo Mo -1.6832 0.6857 'International Tables Vol C Tables 4.2.6.8 and 6.1.1.4'

loop_
_geom_angle_atom_site_label_1
_geom_angle_atom_site_label_2
_geom_angle_atom_site_label_3
_geom_angle
_geom_angle_site_symmetry_1
_geom_angle_site_symmetry_3
O8 C1 C4 112.8(5) . .
O8 C1 H1A 109.0 . .
C4 C1 H1A 109.0 . .
O8 C1 H1B 109.0 . .
C4 C1 H1B 109.0 . .
H1A C1 H1B 107.8 . .
O11 C2 C4 113.5(5) . .
O11 C2 H2A 108.9 . .
C4 C2 H2A 108.9 . .
O11 C2 H2B 108.9 . .
C4 C2 H2B 108.9 . .
H2A C2 H2B 107.7 . .
O12 C3 C4 113.1(5) . .
O12 C3 H3A 109.0 . .
C4 C3 H3A 109.0 . .
O12 C3 H3B 109.0 . .
C4 C3 H3B 109.0 . .
H3A C3 H3B 107.8 . .
C2 C4 C1 112.3(6) . .
C2 C4 C3 111.9(6) . .
C1 C4 C3 111.7(5) . .
C2 C4 C5 106.4(6) . .
C1 C4 C5 107.1(6) . .
C3 C4 C5 107.0(6) . .
C4 C5 H5A 109.5 . .
C4 C5 H5B 109.5 . .
H5A C5 H5B 109.5 . .
C4 C5 H5C 109.5 . .
H5A C5 H5C 109.5 . .
H5B C5 H5C 109.5 . .
O1 C6 H6A 109.5 . .
O1 C6 H6B 109.5 . .
H6A C6 H6B 109.5 . .
O1 C6 H6C 109.5 . .
H6A C6 H6C 109.5 . .
H6B C6 H6C 109.5 . .
O13 C7 C10 112.3(5) . .
O13 C7 H7A 109.1 . .
C10 C7 H7A 109.1 . .
O13 C7 H7B 109.1 . .
C10 C7 H7B 109.1 . .
H7A C7 H7B 107.9 . .
O17 C8 C10 111.5(5) . .
O17 C8 H8A 109.3 . .
C10 C8 H8A 109.3 . .
O17 C8 H8B 109.3 . .
C10 C8 H8B 109.3 . .
H8A C8 H8B 108.0 . .
O21 C9 C10 113.7(5) . .
O21 C9 H9A 108.8 . .
C10 C9 H9A 108.8 . .
O21 C9 H9B 108.8 . .
C10 C9 H9B 108.8 . .
H9A C9 H9B 107.7 . .
C8 C10 C9 111.9(5) . .
C8 C10 C7 111.7(5) . .
C9 C10 C7 112.5(5) . .
C8 C10 C11 106.9(5) . .
C9 C10 C11 106.8(5) . .
C7 C10 C11 106.5(5) . .
C10 C11 H11A 109.5 . .
C10 C11 H11B 109.5 . .
H11A C11 H11B 109.5 . .
C10 C11 H11C 109.5 . .
H11A C11 H11C 109.5 . .
H11B C11 H11C 109.5 . .
O16 C12 H12A 109.5 . .
O16 C12 H12B 109.5 . .
H12A C12 H12B 109.5 . .
O16 C12 H12C 109.5 . .
H12A C12 H12C 109.5 . .
H12B C12 H12C 109.5 . .
C14 C13 N1 116.3(5) . .
C14 C13 H13A 108.2 . .
N1 C13 H13A 108.2 . .
C14 C13 H13B 108.2 . .
N1 C13 H13B 108.2 . .
H13A C13 H13B 107.4 . .
C13 C14 C15 111.7(5) . .
C13 C14 H14A 109.3 . .
C15 C14 H14A 109.3 . .
C13 C14 H14B 109.3 . .
C15 C14 H14B 109.3 . .
H14A C14 H14B 107.9 . .
C16 C15 C14 111.5(6) . .
C16 C15 H15A 109.3 . .
C14 C15 H15A 109.3 . .
C16 C15 H15B 109.3 . .
C14 C15 H15B 109.3 . .
H15A C15 H15B 108.0 . .
C15 C16 H16A 109.5 . .
C15 C16 H16B 109.5 . .
H16A C16 H16B 109.5 . .
C15 C16 H16C 109.5 . .
H16A C16 H16C 109.5 . .
H16B C16 H16C 109.5 . .
C18 C17 N1 117.4(5) . .
C18 C17 H17A 108.0 . .
N1 C17 H17A 108.0 . .
C18 C17 H17B 108.0 . .
N1 C17 H17B 108.0 . .
H17A C17 H17B 107.2 . .
C17 C18 C19 110.0(5) . .
C17 C18 H18A 109.7 . .
C19 C18 H18A 109.7 . .
C17 C18 H18B 109.7 . .
C19 C18 H18B 109.7 . .
H18A C18 H18B 108.2 . .
C18 C19 C20 114.6(6) . .
C18 C19 H19A 108.6 . .
C20 C19 H19A 108.6 . .
C18 C19 H19B 108.6 . .
C20 C19 H19B 108.6 . .
H19A C19 H19B 107.6 . .
C19 C20 H20A 109.5 . .
C19 C20 H20B 109.5 . .
H20A C20 H20B 109.5 . .
C19 C20 H20C 109.5 . .
H20A C20 H20C 109.5 . .
H20B C20 H20C 109.5 . .
C22 C21 N1 115.2(5) . .
C22 C21 H21A 108.5 . .
N1 C21 H21A 108.5 . .
C22 C21 H21B 108.5 . .
N1 C21 H21B 108.5 . .
H21A C21 H21B 107.5 . .
C21 C22 C23 110.7(6) . .
C21 C22 H22A 109.5 . .
C23 C22 H22A 109.5 . .
C21 C22 H22B 109.5 . .
C23 C22 H22B 109.5 . .
H22A C22 H22B 108.1 . .
C22 C23 C24 112.2(7) . .
C22 C23 H23A 109.2 . .
C24 C23 H23A 109.2 . .
C22 C23 H23B 109.2 . .
C24 C23 H23B 109.2 . .
H23A C23 H23B 107.9 . .
C23 C24 H24A 109.5 . .
C23 C24 H24B 109.5 . .
H24A C24 H24B 109.5 . .
C23 C24 H24C 109.5 . .
H24A C24 H24C 109.5 . .
H24B C24 H24C 109.5 . .
C26 C25 N1 115.7(5) . .
C26 C25 H25A 108.3 . .
N1 C25 H25A 108.3 . .
C26 C25 H25B 108.3 . .
N1 C25 H25B 108.3 . .
H25A C25 H25B 107.4 . .
C27 C26 C25 109.4(6) . .
C27 C26 H26A 109.8 . .
C25 C26 H26A 109.8 . .
C27 C26 H26B 109.8 . .
C25 C26 H26B 109.8 . .
H26A C26 H26B 108.2 . .
C28 C27 C26 122.5(10) . .
C28 C27 H27A 106.7 . .
C26 C27 H27A 106.7 . .
C28 C27 H27B 106.7 . .
C26 C27 H27B 106.7 . .
H27A C27 H27B 106.6 . .
C28 C27 H27C 127.0 . .
C26 C27 H27C 105.2 . .
H27A C27 H27C 77.4 . .
H27B C27 H27C 31.4 . .
C28 C27 H27D 41.8 . .
C26 C27 H27D 106.4 . .
H27A C27 H27D 144.1 . .
H27B C27 H27D 76.4 . .
H27C C27 H27D 106.7 . .
C27 C28 H27D 38.9 . .
H28A C28 H27D 71.1 . .
H28B C28 H27D 117.4 . .
H28C C28 H27D 129.9 . .
C27 C28 H28E 77.4 . .
H28A C28 H28E 151.1 . .
H28B C28 H28E 44.1 . .
H28C C28 H28E 93.5 . .
H27D C28 H28E 107.7 . .
H28D C28' H28E 109.5 . .
H28D C28' H28F 109.5 . .
H28E C28' H28F 109.5 . .
N2 C29 C30 115.9(6) . .
N2 C29 H29A 108.3 . .
C30 C29 H29A 108.3 . .
N2 C29 H29B 108.3 . .
C30 C29 H29B 108.3 . .
H29A C29 H29B 107.4 . .
C31 C30 C29 112.3(7) . .
C31 C30 H30A 109.1 . .
C29 C30 H30A 109.1 . .
C31 C30 H30B 109.1 . .
C29 C30 H30B 109.1 . .
H30A C30 H30B 107.9 . .
C30 C31 C32 112.8(9) . .
C30 C31 H31A 109.0 . .
C32 C31 H31A 109.0 . .
C30 C31 H31B 109.0 . .
C32 C31 H31B 109.0 . .
H31A C31 H31B 107.8 . .
C31 C32 H32A 109.5 . .
C31 C32 H32B 109.5 . .
H32A C32 H32B 109.5 . .
C31 C32 H32C 109.5 . .
H32A C32 H32C 109.5 . .
H32B C32 H32C 109.5 . .
C34 C33 N2 117.5(6) . .
C34 C33 H33A 107.9 . .
N2 C33 H33A 107.9 . .
C34 C33 H33B 107.9 . .
N2 C33 H33B 107.9 . .
H33A C33 H33B 107.2 . .
C33 C34 C35 111.5(8) . .
C33 C34 H34A 109.3 . .
C35 C34 H34A 109.3 . .
C33 C34 H34B 109.3 . .
C35 C34 H34B 109.3 . .
H34A C34 H34B 108.0 . .
C36 C35 C34 115.7(10) . .
C36 C35 H35A 108.4 . .
C34 C35 H35A 108.4 . .
C36 C35 H35B 108.4 . .
C34 C35 H35B 108.4 . .
H35A C35 H35B 107.4 . .
C35 C36 H36A 109.5 . .
C35 C36 H36B 109.5 . .
H36A C36 H36B 109.5 . .
C35 C36 H36C 109.5 . .
H36A C36 H36C 109.5 . .
H36B C36 H36C 109.5 . .
C38 C37 N2 115.2(6) . .
C38 C37 H37A 108.5 . .
N2 C37 H37A 108.5 . .
C38 C37 H37B 108.5 . .
N2 C37 H37B 108.5 . .
H37A C37 H37B 107.5 . .
C37 C38 C39 110.4(6) . .
C37 C38 H38A 109.6 . .
C39 C38 H38A 109.6 . .
C37 C38 H38B 109.6 . .
C39 C38 H38B 109.6 . .
H38A C38 H38B 108.1 . .
C38 C39 C40 114.6(7) . .
C38 C39 H39A 108.6 . .
C40 C39 H39A 108.6 . .
C38 C39 H39B 108.6 . .
C40 C39 H39B 108.6 . .
H39A C39 H39B 107.6 . .
C39 C40 H40A 109.5 . .
C39 C40 H40B 109.5 . .
H40A C40 H40B 109.5 . .
C39 C40 H40C 109.5 . .
H40A C40 H40C 109.5 . .
H40B C40 H40C 109.5 . .
N2 C41 C42 115.6(7) . .
N2 C41 H41A 108.4 . .
C42 C41 H41A 108.4 . .
N2 C41 H41B 108.4 . .
C42 C41 H41B 108.4 . .
H41A C41 H41B 107.4 . .
C43 C42 C41 109.8(10) . .
C43 C42 H42A 109.7 . .
C41 C42 H42A 109.7 . .
C43 C42 H42B 109.7 . .
C41 C42 H42B 109.7 . .
H42A C42 H42B 108.2 . .
C44 C43 C42 112.7(14) . .
C44 C43 H43A 109.1 . .
C42 C43 H43A 109.1 . .
C44 C43 H43B 109.1 . .
C42 C43 H43B 109.1 . .
H43A C43 H43B 107.8 . .
C43 C44 H44A 109.5 . .
C43 C44 H44B 109.5 . .
H44A C44 H44B 109.5 . .
C43 C44 H44C 109.5 . .
H44A C44 H44C 109.5 . .
H44B C44 H44C 109.5 . .
O12 Cu1 O12 180.0(2) . 3_566
O12 Cu1 O8 93.22(14) . .
O12 Cu1 O8 86.78(14) 3_566 .
O12 Cu1 O8 86.78(14) . 3_566
O12 Cu1 O8 93.22(14) 3_566 3_566
O8 Cu1 O8 180.000(1) . 3_566
O12 Cu1 O1 80.09(15) . 3_566
O12 Cu1 O1 99.91(15) 3_566 3_566
O8 Cu1 O1 80.20(14) . 3_566
O8 Cu1 O1 99.80(14) 3_566 3_566
O12 Cu1 O1 99.91(15) . .
O12 Cu1 O1 80.09(15) 3_566 .
O8 Cu1 O1 99.80(14) . .
O8 Cu1 O1 80.20(14) 3_566 .
O1 Cu1 O1 180.000(1) 3_566 .
O21 Cu2 O21 180.0(2) 3_666 .
O21 Cu2 O13 86.77(15) 3_666 .
O21 Cu2 O13 93.23(15) . .
O21 Cu2 O13 93.23(15) 3_666 3_666
O21 Cu2 O13 86.77(15) . 3_666
O13 Cu2 O13 180.000(1) . 3_666
O21 Cu2 O16 99.51(15) 3_666 .
O21 Cu2 O16 80.49(15) . .
O13 Cu2 O16 80.39(15) . .
O13 Cu2 O16 99.61(15) 3_666 .
O21 Cu2 O16 80.49(15) 3_666 3_666
O21 Cu2 O16 99.51(15) . 3_666
O13 Cu2 O16 99.61(15) . 3_666
O13 Cu2 O16 80.39(15) 3_666 3_666
O16 Cu2 O16 180.000(1) . 3_666
O2 Mo1 O3 103.7(3) . .
O2 Mo1 O4 102.4(2) . .
O3 Mo1 O4 104.4(2) . .
O2 Mo1 O11 102.2(2) . 3_566
O3 Mo1 O11 89.7(2) . 3_566
O4 Mo1 O11 147.66(17) . 3_566
O2 Mo1 O1 91.5(2) . .
O3 Mo1 O1 156.5(2) . .
O4 Mo1 O1 89.33(17) . .
O11 Mo1 O1 69.38(16) 3_566 .
O2 Mo1 O12 169.2(2) . 3_566
O3 Mo1 O12 87.1(2) . 3_566
O4 Mo1 O12 73.55(15) . 3_566
O11 Mo1 O12 78.39(15) 3_566 3_566
O1 Mo1 O12 78.55(14) . 3_566
O6 Mo2 O5 105.1(2) . .
O6 Mo2 O7 101.23(19) . .
O5 Mo2 O7 96.6(2) . .
O6 Mo2 O4 97.50(19) . .
O5 Mo2 O4 100.1(2) . .
O7 Mo2 O4 150.63(16) . .
O6 Mo2 O8 93.62(17) . .
O5 Mo2 O8 159.61(18) . .
O7 Mo2 O8 71.50(15) . .
O4 Mo2 O8 84.99(15) . .
O6 Mo2 O12 160.60(17) . 3_566
O5 Mo2 O12 92.54(17) . 3_566
O7 Mo2 O12 84.32(15) . 3_566
O4 Mo2 O12 71.03(14) . 3_566
O8 Mo2 O12 70.32(12) . 3_566
O9 Mo3 O10 103.5(2) . .
O9 Mo3 O7 103.4(2) . .
O10 Mo3 O7 104.9(2) . .
O9 Mo3 O11 102.4(2) . .
O10 Mo3 O11 89.2(2) . .
O7 Mo3 O11 146.60(15) . .
O9 Mo3 O1 91.2(2) . 3_566
O10 Mo3 O1 156.2(2) . 3_566
O7 Mo3 O1 89.48(16) . 3_566
O11 Mo3 O1 69.12(16) . 3_566
O9 Mo3 O8 168.5(2) . .
O10 Mo3 O8 87.95(19) . .
O7 Mo3 O8 72.61(14) . .
O11 Mo3 O8 77.92(15) . .
O1 Mo3 O8 78.17(14) 3_566 .
O14 Mo4 O15 104.0(2) . .
O14 Mo4 O24 104.2(2) . 3_666
O15 Mo4 O24 102.8(2) . 3_666
O14 Mo4 O17 91.1(2) . .
O15 Mo4 O17 101.4(2) . .
O24 Mo4 O17 147.16(16) 3_666 .
O14 Mo4 O16 158.37(19) . .
O15 Mo4 O16 89.9(2) . .
O24 Mo4 O16 88.47(17) 3_666 .
O17 Mo4 O16 69.65(16) . .
O14 Mo4 O13 88.21(18) . .
O15 Mo4 O13 167.8(2) . .
O24 Mo4 O13 73.46(14) 3_666 .
O17 Mo4 O13 78.25(14) . .
O16 Mo4 O13 78.52(14) . .
O18 Mo5 O19 104.3(2) . .
O18 Mo5 O20 102.5(2) . .
O19 Mo5 O20 104.4(2) . .
O18 Mo5 O17 102.7(2) . .
O19 Mo5 O17 89.00(19) . .
O20 Mo5 O17 147.44(16) . .
O18 Mo5 O16 90.0(2) . .
O19 Mo5 O16 156.8(2) . .
O20 Mo5 O16 89.79(17) . .
O17 Mo5 O16 69.89(16) . .
O18 Mo5 O21 167.8(2) . .
O19 Mo5 O21 87.80(18) . .
O20 Mo5 O21 73.08(15) . .
O17 Mo5 O21 78.04(14) . .
O16 Mo5 O21 78.78(14) . .
O23 Mo6 O22 105.9(2) . .
O23 Mo6 O20 100.6(2) . .
O22 Mo6 O20 97.0(2) . .
O23 Mo6 O24 97.0(2) . .
O22 Mo6 O24 100.8(2) . .
O20 Mo6 O24 150.49(16) . .
O23 Mo6 O21 92.14(19) . .
O22 Mo6 O21 160.21(19) . .
O20 Mo6 O21 71.13(15) . .
O24 Mo6 O21 84.75(15) . .
O23 Mo6 O13 159.47(19) . 3_666
O22 Mo6 O13 93.00(19) . 3_666
O20 Mo6 O13 84.68(15) . 3_666
O24 Mo6 O13 71.11(14) . 3_666
O21 Mo6 O13 70.63(13) . 3_666
C17 N1 C13 110.8(5) . .
C17 N1 C25 105.6(4) . .
C13 N1 C25 111.0(4) . .
C17 N1 C21 111.4(4) . .
C13 N1 C21 106.2(4) . .
C25 N1 C21 111.9(5) . .
C29 N2 C41 111.5(7) . .
C29 N2 C33 110.4(6) . .
C41 N2 C33 107.5(6) . .
C29 N2 C37 106.7(5) . .
C41 N2 C37 110.6(6) . .
C33 N2 C37 110.2(6) . .
C6 O1 Mo3 114.0(5) . 3_566
C6 O1 Mo1 112.3(5) . .
Mo3 O1 Mo1 107.26(18) 3_566 .
C6 O1 Cu1 130.3(5) . .
Mo3 O1 Cu1 95.08(15) 3_566 .
Mo1 O1 Cu1 94.52(15) . .
Mo1 O4 Mo2 118.7(2) . .
Mo3 O7 Mo2 118.7(2) . .
C1 O8 Cu1 116.8(3) . .
C1 O8 Mo2 120.6(3) . .
Cu1 O8 Mo2 102.02(14) . .
C1 O8 Mo3 116.7(3) . .
Cu1 O8 Mo3 105.89(16) . .
Mo2 O8 Mo3 90.98(12) . .
C2 O11 Mo1 119.7(4) . 3_566
C2 O11 Mo3 119.5(4) . .
Mo1 O11 Mo3 112.6(2) 3_566 .
C3 O12 Cu1 116.3(3) . .
C3 O12 Mo1 117.1(3) . 3_566
Cu1 O12 Mo1 106.17(16) . 3_566
C3 O12 Mo2 121.6(3) . 3_566
Cu1 O12 Mo2 100.88(14) . 3_566
Mo1 O12 Mo2 90.88(13) 3_566 3_566
C7 O13 Cu2 116.5(3) . .
C7 O13 Mo4 117.1(3) . .
Cu2 O13 Mo4 105.95(16) . .
C7 O13 Mo6 121.0(3) . 3_666
Cu2 O13 Mo6 101.18(16) . 3_666
Mo4 O13 Mo6 91.27(12) . 3_666
C12 O16 Mo5 113.4(4) . .
C12 O16 Mo4 113.2(4) . .
Mo5 O16 Mo4 105.76(19) . .
C12 O16 Cu2 131.1(4) . .
Mo5 O16 Cu2 94.87(15) . .
Mo4 O16 Cu2 94.63(16) . .
C8 O17 Mo4 119.5(4) . .
C8 O17 Mo5 120.7(3) . .
Mo4 O17 Mo5 112.9(2) . .
Mo5 O20 Mo6 118.9(2) . .
C9 O21 Cu2 116.4(3) . .
C9 O21 Mo5 117.1(3) . .
Cu2 O21 Mo5 105.31(16) . .
C9 O21 Mo6 121.2(3) . .
Cu2 O21 Mo6 101.42(16) . .
Mo5 O21 Mo6 91.49(13) . .
Mo4 O24 Mo6 118.2(2) 3_666 .

loop_
_geom_bond_atom_site_label_1
_geom_bond_atom_site_label_2
_geom_bond_distance
_geom_bond_site_symmetry_2
C1 O8 1.450(7) .
C1 C4 1.525(9) .
C1 H1A 0.9700 .
C1 H1B 0.9700 .
C2 O11 1.454(9) .
C2 C4 1.505(10) .
C2 H2A 0.9700 .
C2 H2B 0.9700 .
C3 O12 1.444(7) .
C3 C4 1.532(8) .
C3 H3A 0.9700 .
C3 H3B 0.9700 .
C4 C5 1.547(9) .
C5 H5A 0.9600 .
C5 H5B 0.9600 .
C5 H5C 0.9600 .
C6 O1 1.415(10) .
C6 H6A 0.9600 .
C6 H6B 0.9600 .
C6 H6C 0.9600 .
C7 O13 1.448(7) .
C7 C10 1.540(8) .
C7 H7A 0.9700 .
C7 H7B 0.9700 .
C8 O17 1.463(7) .
C8 C10 1.528(9) .
C8 H8A 0.9700 .
C8 H8B 0.9700 .
C9 O21 1.435(7) .
C9 C10 1.534(8) .
C9 H9A 0.9700 .
C9 H9B 0.9700 .
C10 C11 1.550(9) .
C11 H11A 0.9600 .
C11 H11B 0.9600 .
C11 H11C 0.9600 .
C12 O16 1.470(8) .
C12 H12A 0.9600 .
C12 H12B 0.9600 .
C12 H12C 0.9600 .
C13 C14 1.507(9) .
C13 N1 1.523(8) .
C13 H13A 0.9700 .
C13 H13B 0.9700 .
C14 C15 1.528(9) .
C14 H14A 0.9700 .
C14 H14B 0.9700 .
C15 C16 1.513(10) .
C15 H15A 0.9700 .
C15 H15B 0.9700 .
C16 H16A 0.9600 .
C16 H16B 0.9600 .
C16 H16C 0.9600 .
C17 C18 1.503(8) .
C17 N1 1.520(7) .
C17 H17A 0.9700 .
C17 H17B 0.9700 .
C18 C19 1.509(9) .
C18 H18A 0.9700 .
C18 H18B 0.9700 .
C19 C20 1.524(9) .
C19 H19A 0.9700 .
C19 H19B 0.9700 .
C20 H20A 0.9600 .
C20 H20B 0.9600 .
C20 H20C 0.9600 .
C21 C22 1.505(9) .
C21 N1 1.526(7) .
C21 H21A 0.9700 .
C21 H21B 0.9700 .
C22 C23 1.528(9) .
C22 H22A 0.9700 .
C22 H22B 0.9700 .
C23 C24 1.537(11) .
C23 H23A 0.9700 .
C23 H23B 0.9700 .
C24 H24A 0.9600 .
C24 H24B 0.9600 .
C24 H24C 0.9600 .
C25 C26 1.521(8) .
C25 N1 1.526(7) .
C25 H25A 0.9700 .
C25 H25B 0.9700 .
C26 C27 1.517(11) .
C26 H26A 0.9700 .
C26 H26B 0.9700 .
C27 C28 1.49(2) .
C27 H27A 0.9700 .
C27 H27B 0.9700 .
C28 H28A 0.9600 .
C28 H28B 0.9600 .
C28 H28C 0.9600 .
C28' H28D 0.9600 .
C28' H28E 0.9600 .
C28' H28F 0.9600 .
C29 N2 1.504(9) .
C29 C30 1.513(10) .
C29 H29A 0.9700 .
C29 H29B 0.9700 .
C30 C31 1.438(12) .
C30 H30A 0.9700 .
C30 H30B 0.9700 .
C31 C32 1.490(12) .
C31 H31A 0.9700 .
C31 H31B 0.9700 .
C32 H32A 0.9600 .
C32 H32B 0.9600 .
C32 H32C 0.9600 .
C33 C34 1.474(12) .
C33 N2 1.544(11) .
C33 H33A 0.9700 .
C33 H33B 0.9700 .
C34 C35 1.492(13) .
C34 H34A 0.9700 .
C34 H34B 0.9700 .
C35 C36 1.431(16) .
C35 H35A 0.9700 .
C35 H35B 0.9700 .
C36 H36A 0.9600 .
C36 H36B 0.9600 .
C36 H36C 0.9600 .
C37 C38 1.498(10) .
C37 N2 1.547(8) .
C37 H37A 0.9700 .
C37 H37B 0.9700 .
C38 C39 1.503(9) .
C38 H38A 0.9700 .
C38 H38B 0.9700 .
C39 C40 1.504(11) .
C39 H39A 0.9700 .
C39 H39B 0.9700 .
C40 H40A 0.9600 .
C40 H40B 0.9600 .
C40 H40C 0.9600 .
C41 N2 1.509(11) .
C41 C42 1.514(14) .
C41 H41A 0.9700 .
C41 H41B 0.9700 .
C42 C43 1.503(14) .
C42 H42A 0.9700 .
C42 H42B 0.9700 .
C43 C44 1.486(19) .
C43 H43A 0.9700 .
C43 H43B 0.9700 .
C44 H44A 0.9600 .
C44 H44B 0.9600 .
C44 H44C 0.9600 .
Cu1 O12 1.939(4) .
Cu1 O12 1.939(4) 3_566
Cu1 O8 1.940(3) .
Cu1 O8 1.940(3) 3_566
Cu1 O1 2.427(4) 3_566
Cu1 O1 2.427(4) .
Cu2 O21 1.953(4) 3_666
Cu2 O21 1.953(4) .
Cu2 O13 1.958(4) .
Cu2 O13 1.958(4) 3_666
Cu2 O16 2.415(4) .
Cu2 O16 2.415(4) 3_666
Mo1 O2 1.698(5) .
Mo1 O3 1.721(5) .
Mo1 O4 1.865(4) .
Mo1 O11 2.104(4) 3_566
Mo1 O1 2.183(4) .
Mo1 O12 2.292(4) 3_566
Mo2 O6 1.692(4) .
Mo2 O5 1.692(4) .
Mo2 O7 1.959(4) .
Mo2 O4 1.962(4) .
Mo2 O8 2.297(4) .
Mo2 O12 2.330(3) 3_566
Mo3 O9 1.696(5) .
Mo3 O10 1.697(4) .
Mo3 O7 1.865(4) .
Mo3 O11 2.119(4) .
Mo3 O1 2.182(4) 3_566
Mo3 O8 2.316(4) .
Mo4 O14 1.695(5) .
Mo4 O15 1.709(4) .
Mo4 O24 1.876(4) 3_666
Mo4 O17 2.090(4) .
Mo4 O16 2.203(5) .
Mo4 O13 2.290(3) .
Mo5 O18 1.695(4) .
Mo5 O19 1.700(4) .
Mo5 O20 1.879(4) .
Mo5 O17 2.102(4) .
Mo5 O16 2.179(4) .
Mo5 O21 2.300(4) .
Mo6 O23 1.691(4) .
Mo6 O22 1.699(4) .
Mo6 O20 1.966(4) .
Mo6 O24 1.969(4) .
Mo6 O21 2.322(4) .
Mo6 O13 2.324(4) 3_666
O1 Mo3 2.182(4) 3_566
O11 Mo1 2.104(4) 3_566
O12 Mo1 2.292(4) 3_566
O12 Mo2 2.330(3) 3_566
O13 Mo6 2.324(4) 3_666
O24 Mo4 1.876(4) 3_666
O25 O25' 1.66(4) .

loop_
_geom_torsion_atom_site_label_1
_geom_torsion_atom_site_label_2
_geom_torsion_atom_site_label_3
_geom_torsion_atom_site_label_4
_geom_torsion
_geom_torsion_site_symmetry_1
_geom_torsion_site_symmetry_4
O11 C2 C4 C1 -63.6(7) . .
O11 C2 C4 C3 63.0(7) . .
O11 C2 C4 C5 179.6(5) . .
O8 C1 C4 C2 62.7(6) . .
O8 C1 C4 C3 -64.0(7) . .
O8 C1 C4 C5 179.1(5) . .
O12 C3 C4 C2 -62.1(7) . .
O12 C3 C4 C1 64.8(7) . .
O12 C3 C4 C5 -178.3(6) . .
O17 C8 C10 C9 62.8(6) . .
O17 C8 C10 C7 -64.4(7) . .
O17 C8 C10 C11 179.5(5) . .
O21 C9 C10 C8 -62.9(6) . .
O21 C9 C10 C7 63.9(7) . .
O21 C9 C10 C11 -179.6(5) . .
O13 C7 C10 C8 63.1(7) . .
O13 C7 C10 C9 -63.8(7) . .
O13 C7 C10 C11 179.5(5) . .
N1 C13 C14 C15 168.3(5) . .
C13 C14 C15 C16 175.8(6) . .
N1 C17 C18 C19 -175.8(5) . .
C17 C18 C19 C20 -171.1(6) . .
N1 C21 C22 C23 173.2(5) . .
C21 C22 C23 C24 179.9(6) . .
N1 C25 C26 C27 174.6(7) . .
C25 C26 C27 C28 -154.7(14) . .
N2 C29 C30 C31 161.5(9) . .
C29 C30 C31 C32 173.9(9) . .
N2 C33 C34 C35 -169.5(8) . .
C33 C34 C35 C36 175.6(13) . .
N2 C37 C38 C39 -176.6(7) . .
C37 C38 C39 C40 -175.0(8) . .
N2 C41 C42 C43 176.9(10) . .
C41 C42 C43 C44 -170.8(14) . .
C18 C17 N1 C13 -50.1(7) . .
C18 C17 N1 C25 -170.4(5) . .
C18 C17 N1 C21 67.9(7) . .
C14 C13 N1 C17 -57.6(7) . .
C14 C13 N1 C25 59.4(7) . .
C14 C13 N1 C21 -178.7(5) . .
C26 C25 N1 C17 -175.1(6) . .
C26 C25 N1 C13 64.8(7) . .
C26 C25 N1 C21 -53.7(7) . .
C22 C21 N1 C17 64.8(6) . .
C22 C21 N1 C13 -174.5(5) . .
C22 C21 N1 C25 -53.2(6) . .
C30 C29 N2 C41 -63.1(10) . .
C30 C29 N2 C33 56.3(10) . .
C30 C29 N2 C37 176.0(8) . .
C42 C41 N2 C29 -56.8(10) . .
C42 C41 N2 C33 -177.9(8) . .
C42 C41 N2 C37 61.9(10) . .
C34 C33 N2 C29 57.9(9) . .
C34 C33 N2 C41 179.7(8) . .
C34 C33 N2 C37 -59.8(9) . .
C38 C37 N2 C29 -177.8(8) . .
C38 C37 N2 C41 60.7(10) . .
C38 C37 N2 C33 -57.9(9) . .
O2 Mo1 O1 C6 -33.1(5) . .
O3 Mo1 O1 C6 -164.0(6) . .
O4 Mo1 O1 C6 69.3(5) . .
O11 Mo1 O1 C6 -135.6(5) 3_566 .
O12 Mo1 O1 C6 142.6(5) 3_566 .
O2 Mo1 O1 Mo3 92.9(2) . 3_566
O3 Mo1 O1 Mo3 -38.0(5) . 3_566
O4 Mo1 O1 Mo3 -164.68(19) . 3_566
O11 Mo1 O1 Mo3 -9.56(17) 3_566 3_566
O12 Mo1 O1 Mo3 -91.34(17) 3_566 3_566
O2 Mo1 O1 Cu1 -170.3(2) . .
O3 Mo1 O1 Cu1 58.8(5) . .
O4 Mo1 O1 Cu1 -67.93(16) . .
O11 Mo1 O1 Cu1 87.18(17) 3_566 .
O12 Mo1 O1 Cu1 5.41(12) 3_566 .
O12 Cu1 O1 C6 49.2(7) . .
O12 Cu1 O1 C6 -130.8(7) 3_566 .
O8 Cu1 O1 C6 -45.9(7) . .
O8 Cu1 O1 C6 134.1(7) 3_566 .
O1 Cu1 O1 C6 100(100) 3_566 .
O12 Cu1 O1 Mo3 -78.56(16) . 3_566
O12 Cu1 O1 Mo3 101.44(16) 3_566 3_566
O8 Cu1 O1 Mo3 -173.61(15) . 3_566
O8 Cu1 O1 Mo3 6.39(15) 3_566 3_566
O1 Cu1 O1 Mo3 -28(100) 3_566 3_566
O12 Cu1 O1 Mo1 173.63(14) . .
O12 Cu1 O1 Mo1 -6.37(14) 3_566 .
O8 Cu1 O1 Mo1 78.59(16) . .
O8 Cu1 O1 Mo1 -101.41(16) 3_566 .
O1 Cu1 O1 Mo1 -136(100) 3_566 .
O2 Mo1 O4 Mo2 -168.6(3) . .
O3 Mo1 O4 Mo2 -60.7(3) . .
O11 Mo1 O4 Mo2 52.6(5) 3_566 .
O1 Mo1 O4 Mo2 100.1(2) . .
O12 Mo1 O4 Mo2 21.8(2) 3_566 .
O6 Mo2 O4 Mo1 174.4(2) . .
O5 Mo2 O4 Mo1 67.5(3) . .
O7 Mo2 O4 Mo1 -56.2(5) . .
O8 Mo2 O4 Mo1 -92.6(2) . .
O12 Mo2 O4 Mo1 -21.7(2) 3_566 .
O9 Mo3 O7 Mo2 -168.8(2) . .
O10 Mo3 O7 Mo2 -60.6(3) . .
O11 Mo3 O7 Mo2 51.6(4) . .
O1 Mo3 O7 Mo2 100.2(2) 3_566 .
O8 Mo3 O7 Mo2 22.41(17) . .
O6 Mo2 O7 Mo3 67.3(2) . .
O5 Mo2 O7 Mo3 174.2(2) . .
O4 Mo2 O7 Mo3 -61.3(4) . .
O8 Mo2 O7 Mo3 -22.75(18) . .
O12 Mo2 O7 Mo3 -93.9(2) 3_566 .
C4 C1 O8 Cu1 60.2(6) . .
C4 C1 O8 Mo2 -175.1(4) . .
C4 C1 O8 Mo3 -66.5(5) . .
O12 Cu1 O8 C1 -46.2(4) . .
O12 Cu1 O8 C1 133.8(4) 3_566 .
O8 Cu1 O8 C1 71(56) 3_566 .
O1 Cu1 O8 C1 -125.6(4) 3_566 .
O1 Cu1 O8 C1 54.4(4) . .
O12 Cu1 O8 Mo2 -179.89(15) . .
O12 Cu1 O8 Mo2 0.11(15) 3_566 .
O8 Cu1 O8 Mo2 -62(23) 3_566 .
O1 Cu1 O8 Mo2 100.75(16) 3_566 .
O1 Cu1 O8 Mo2 -79.25(16) . .
O12 Cu1 O8 Mo3 85.60(16) . .
O12 Cu1 O8 Mo3 -94.40(16) 3_566 .
O8 Cu1 O8 Mo3 -157(23) 3_566 .
O1 Cu1 O8 Mo3 6.24(14) 3_566 .
O1 Cu1 O8 Mo3 -173.76(14) . .
O6 Mo2 O8 C1 37.4(4) . .
O5 Mo2 O8 C1 -165.6(5) . .
O7 Mo2 O8 C1 138.0(4) . .
O4 Mo2 O8 C1 -59.9(4) . .
O12 Mo2 O8 C1 -131.5(4) 3_566 .
O6 Mo2 O8 Cu1 168.75(19) . .
O5 Mo2 O8 Cu1 -34.3(6) . .
O7 Mo2 O8 Cu1 -90.61(18) . .
O4 Mo2 O8 Cu1 71.53(17) . .
O12 Mo2 O8 Cu1 -0.10(14) 3_566 .
O6 Mo2 O8 Mo3 -84.78(17) . .
O5 Mo2 O8 Mo3 72.2(5) . .
O7 Mo2 O8 Mo3 15.86(13) . .
O4 Mo2 O8 Mo3 178.00(14) . .
O12 Mo2 O8 Mo3 106.37(14) 3_566 .
O9 Mo3 O8 C1 146.7(10) . .
O10 Mo3 O8 C1 -35.6(4) . .
O7 Mo3 O8 C1 -141.9(4) . .
O11 Mo3 O8 C1 54.0(3) . .
O1 Mo3 O8 C1 124.9(4) 3_566 .
O9 Mo3 O8 Cu1 14.8(11) . .
O10 Mo3 O8 Cu1 -167.5(2) . .
O7 Mo3 O8 Cu1 86.22(18) . .
O11 Mo3 O8 Cu1 -77.87(18) . .
O1 Mo3 O8 Cu1 -6.99(16) 3_566 .
O9 Mo3 O8 Mo2 -88.0(11) . .
O10 Mo3 O8 Mo2 89.73(19) . .
O7 Mo3 O8 Mo2 -16.58(14) . .
O11 Mo3 O8 Mo2 179.34(16) . .
O1 Mo3 O8 Mo2 -109.78(15) 3_566 .
C4 C2 O11 Mo1 -73.0(6) . 3_566
C4 C2 O11 Mo3 73.3(6) . .
O9 Mo3 O11 C2 135.3(4) . .
O10 Mo3 O11 C2 31.6(4) . .
O7 Mo3 O11 C2 -84.8(5) . .
O1 Mo3 O11 C2 -138.2(4) 3_566 .
O8 Mo3 O11 C2 -56.4(4) . .
O9 Mo3 O11 Mo1 -76.3(3) . 3_566
O10 Mo3 O11 Mo1 -179.9(2) . 3_566
O7 Mo3 O11 Mo1 63.6(4) . 3_566
O1 Mo3 O11 Mo1 10.22(17) 3_566 3_566
O8 Mo3 O11 Mo1 92.00(19) . 3_566
C4 C3 O12 Cu1 -60.9(6) . .
C4 C3 O12 Mo1 66.0(6) . 3_566
C4 C3 O12 Mo2 175.6(4) . 3_566
O12 Cu1 O12 C3 179.3(4) 3_566 .
O8 Cu1 O12 C3 46.4(4) . .
O8 Cu1 O12 C3 -133.6(4) 3_566 .
O1 Cu1 O12 C3 125.9(4) 3_566 .
O1 Cu1 O12 C3 -54.1(4) . .
O12 Cu1 O12 Mo1 47.1(2) 3_566 3_566
O8 Cu1 O12 Mo1 -85.76(16) . 3_566
O8 Cu1 O12 Mo1 94.24(16) 3_566 3_566
O1 Cu1 O12 Mo1 -6.29(13) 3_566 3_566
O1 Cu1 O12 Mo1 173.71(13) . 3_566
O12 Cu1 O12 Mo2 -47.04(18) 3_566 3_566
O8 Cu1 O12 Mo2 -179.89(15) . 3_566
O8 Cu1 O12 Mo2 0.11(15) 3_566 3_566
O1 Cu1 O12 Mo2 -100.42(16) 3_566 3_566
O1 Cu1 O12 Mo2 79.58(16) . 3_566
C10 C7 O13 Cu2 60.5(6) . .
C10 C7 O13 Mo4 -66.4(5) . .
C10 C7 O13 Mo6 -176.0(4) . 3_666
O21 Cu2 O13 C7 133.0(4) 3_666 .
O21 Cu2 O13 C7 -47.0(4) . .
O13 Cu2 O13 C7 -26(100) 3_666 .
O16 Cu2 O13 C7 -126.7(4) . .
O16 Cu2 O13 C7 53.3(4) 3_666 .
O21 Cu2 O13 Mo4 -94.74(16) 3_666 .
O21 Cu2 O13 Mo4 85.26(16) . .
O13 Cu2 O13 Mo4 106(100) 3_666 .
O16 Cu2 O13 Mo4 5.48(14) . .
O16 Cu2 O13 Mo4 -174.52(14) 3_666 .
O21 Cu2 O13 Mo6 -0.15(14) 3_666 3_666
O21 Cu2 O13 Mo6 179.85(14) . 3_666
O13 Cu2 O13 Mo6 -159(100) 3_666 3_666
O16 Cu2 O13 Mo6 100.07(15) . 3_666
O16 Cu2 O13 Mo6 -79.93(15) 3_666 3_666
O14 Mo4 O13 C7 -37.0(4) . .
O15 Mo4 O13 C7 144.0(9) . .
O24 Mo4 O13 C7 -142.3(4) 3_666 .
O17 Mo4 O13 C7 54.5(3) . .
O16 Mo4 O13 C7 125.8(4) . .
O14 Mo4 O13 Cu2 -168.9(2) . .
O15 Mo4 O13 Cu2 12.2(10) . .
O24 Mo4 O13 Cu2 85.78(19) 3_666 .
O17 Mo4 O13 Cu2 -77.37(18) . .
O16 Mo4 O13 Cu2 -6.05(16) . .
O14 Mo4 O13 Mo6 89.12(18) . 3_666
O15 Mo4 O13 Mo6 -89.9(9) . 3_666
O24 Mo4 O13 Mo6 -16.23(15) 3_666 3_666
O17 Mo4 O13 Mo6 -179.38(17) . 3_666
O16 Mo4 O13 Mo6 -108.06(15) . 3_666
O18 Mo5 O16 C12 31.2(4) . .
O19 Mo5 O16 C12 160.2(5) . .
O20 Mo5 O16 C12 -71.3(4) . .
O17 Mo5 O16 C12 134.7(4) . .
O21 Mo5 O16 C12 -144.1(4) . .
O18 Mo5 O16 Mo4 -93.5(2) . .
O19 Mo5 O16 Mo4 35.5(5) . .
O20 Mo5 O16 Mo4 164.03(18) . .
O17 Mo5 O16 Mo4 10.00(15) . .
O21 Mo5 O16 Mo4 91.24(17) . .
O18 Mo5 O16 Cu2 170.3(2) . .
O19 Mo5 O16 Cu2 -60.7(5) . .
O20 Mo5 O16 Cu2 67.81(17) . .
O17 Mo5 O16 Cu2 -86.21(17) . .
O21 Mo5 O16 Cu2 -4.98(14) . .
O14 Mo4 O16 C12 -163.3(5) . .
O15 Mo4 O16 C12 -32.7(4) . .
O24 Mo4 O16 C12 70.1(4) 3_666 .
O17 Mo4 O16 C12 -134.9(4) . .
O13 Mo4 O16 C12 143.5(4) . .
O14 Mo4 O16 Mo5 -38.5(6) . .
O15 Mo4 O16 Mo5 92.1(2) . .
O24 Mo4 O16 Mo5 -165.09(18) 3_666 .
O17 Mo4 O16 Mo5 -10.08(15) . .
O13 Mo4 O16 Mo5 -91.66(17) . .
O14 Mo4 O16 Cu2 57.9(6) . .
O15 Mo4 O16 Cu2 -171.5(2) . .
O24 Mo4 O16 Cu2 -68.70(16) 3_666 .
O17 Mo4 O16 Cu2 86.31(16) . .
O13 Mo4 O16 Cu2 4.73(12) . .
O21 Cu2 O16 C12 -47.0(5) 3_666 .
O21 Cu2 O16 C12 133.0(5) . .
O13 Cu2 O16 C12 -132.0(5) . .
O13 Cu2 O16 C12 48.0(5) 3_666 .
O16 Cu2 O16 C12 106(22) 3_666 .
O21 Cu2 O16 Mo5 -174.17(16) 3_666 .
O21 Cu2 O16 Mo5 5.83(16) . .
O13 Cu2 O16 Mo5 100.79(17) . .
O13 Cu2 O16 Mo5 -79.21(17) 3_666 .
O16 Cu2 O16 Mo5 -21(11) 3_666 .
O21 Cu2 O16 Mo4 79.54(17) 3_666 .
O21 Cu2 O16 Mo4 -100.46(17) . .
O13 Cu2 O16 Mo4 -5.50(14) . .
O13 Cu2 O16 Mo4 174.50(14) 3_666 .
O16 Cu2 O16 Mo4 -127(11) 3_666 .
C10 C8 O17 Mo4 75.0(5) . .
C10 C8 O17 Mo5 -73.8(6) . .
O14 Mo4 O17 C8 29.8(4) . .
O15 Mo4 O17 C8 134.2(4) . .
O24 Mo4 O17 C8 -89.0(5) 3_666 .
O16 Mo4 O17 C8 -140.2(4) . .
O13 Mo4 O17 C8 -58.2(4) . .
O14 Mo4 O17 Mo5 -179.2(2) . .
O15 Mo4 O17 Mo5 -74.7(3) . .
O24 Mo4 O17 Mo5 62.1(4) 3_666 .
O16 Mo4 O17 Mo5 10.92(16) . .
O13 Mo4 O17 Mo5 92.89(19) . .
O18 Mo5 O17 C8 -135.0(4) . .
O19 Mo5 O17 C8 -30.6(4) . .
O20 Mo5 O17 C8 85.2(5) . .
O16 Mo5 O17 C8 139.7(4) . .
O21 Mo5 O17 C8 57.4(4) . .
O18 Mo5 O17 Mo4 74.3(2) . .
O19 Mo5 O17 Mo4 178.7(2) . .
O20 Mo5 O17 Mo4 -65.5(4) . .
O16 Mo5 O17 Mo4 -11.02(17) . .
O21 Mo5 O17 Mo4 -93.31(19) . .
O18 Mo5 O20 Mo6 170.7(2) . .
O19 Mo5 O20 Mo6 62.1(3) . .
O17 Mo5 O20 Mo6 -49.5(4) . .
O16 Mo5 O20 Mo6 -99.3(2) . .
O21 Mo5 O20 Mo6 -20.99(19) . .
O23 Mo6 O20 Mo5 -67.6(3) . .
O22 Mo6 O20 Mo5 -175.3(2) . .
O24 Mo6 O20 Mo5 57.9(5) . .
O21 Mo6 O20 Mo5 21.02(19) . .
O13 Mo6 O20 Mo5 92.3(2) 3_666 .
C10 C9 O21 Cu2 -59.8(6) . .
C10 C9 O21 Mo5 66.0(5) . .
C10 C9 O21 Mo6 176.2(4) . .
O21 Cu2 O21 C9 -30(100) 3_666 .
O13 Cu2 O21 C9 46.2(4) . .
O13 Cu2 O21 C9 -133.8(4) 3_666 .
O16 Cu2 O21 C9 125.9(4) . .
O16 Cu2 O21 C9 -54.1(4) 3_666 .
O21 Cu2 O21 Mo5 -162(100) 3_666 .
O13 Cu2 O21 Mo5 -85.40(17) . .
O13 Cu2 O21 Mo5 94.60(17) 3_666 .
O16 Cu2 O21 Mo5 -5.71(16) . .
O16 Cu2 O21 Mo5 174.29(16) 3_666 .
O21 Cu2 O21 Mo6 103(100) 3_666 .
O13 Cu2 O21 Mo6 179.85(14) . .
O13 Cu2 O21 Mo6 -0.15(14) 3_666 .
O16 Cu2 O21 Mo6 -100.46(16) . .
O16 Cu2 O21 Mo6 79.54(16) 3_666 .
O18 Mo5 O21 C9 -147.8(9) . .
O19 Mo5 O21 C9 36.2(4) . .
O20 Mo5 O21 C9 142.0(4) . .
O17 Mo5 O21 C9 -53.2(3) . .
O16 Mo5 O21 C9 -124.8(4) . .
O18 Mo5 O21 Cu2 -16.7(10) . .
O19 Mo5 O21 Cu2 167.4(2) . .
O20 Mo5 O21 Cu2 -86.87(19) . .
O17 Mo5 O21 Cu2 77.93(18) . .
O16 Mo5 O21 Cu2 6.36(17) . .
O18 Mo5 O21 Mo6 85.6(9) . .
O19 Mo5 O21 Mo6 -90.36(18) . .
O20 Mo5 O21 Mo6 15.40(15) . .
O17 Mo5 O21 Mo6 -179.80(15) . .
O16 Mo5 O21 Mo6 108.64(16) . .
O23 Mo6 O21 C9 -37.7(4) . .
O22 Mo6 O21 C9 166.4(6) . .
O20 Mo6 O21 C9 -138.2(4) . .
O24 Mo6 O21 C9 59.1(4) . .
O13 Mo6 O21 C9 130.9(4) 3_666 .
O23 Mo6 O21 Cu2 -168.5(2) . .
O22 Mo6 O21 Cu2 35.7(6) . .
O20 Mo6 O21 Cu2 91.07(19) . .
O24 Mo6 O21 Cu2 -71.66(17) . .
O13 Mo6 O21 Cu2 0.14(13) 3_666 .
O23 Mo6 O21 Mo5 85.60(18) . .
O22 Mo6 O21 Mo5 -70.3(6) . .
O20 Mo6 O21 Mo5 -14.87(14) . .
O24 Mo6 O21 Mo5 -177.61(15) . .
O13 Mo6 O21 Mo5 -105.81(14) 3_666 .
O23 Mo6 O24 Mo4 -175.2(2) . 3_666
O22 Mo6 O24 Mo4 -67.6(3) . 3_666
O20 Mo6 O24 Mo4 58.5(5) . 3_666
O21 Mo6 O24 Mo4 93.2(2) . 3_666
O13 Mo6 O24 Mo4 21.93(19) 3_666 3_666
